data_4032235
loop_
_publ_author_name
'Bera, Sourav Sekhar'
'Debbarma, Suvankar'
'Ghosh, Avick Kumar'
'Chand, Santanu'
'Maji, Modhu Sudan'

_publ_section_title
;
 Cp*Co(III)-Catalyzed syn-Selective C-H Hydroarylation of Alkynes Using
 Benzamides: An Approach Toward Highly Conjugated Organic Frameworks.
;
_journal_issue 1
_journal_name_full 'The Journal of organic chemistry'
_journal_page_first 420
_journal_page_last 430
_journal_paper_doi 10.1021/acs.joc.6b02516
_journal_volume 82
_journal_year 2017
_chemical_formula_sum 'C25 H24 F N O'
_chemical_formula_weight 373.45
_chemical_name_systematic
;
 ?
;
_space_group_IT_number 14
_symmetry_cell_setting monoclinic
_symmetry_space_group_name_Hall '-P 2yn'
_symmetry_space_group_name_H-M 'P 1 21/n 1'
_atom_sites_solution_hydrogens geom
_atom_sites_solution_primary direct
_atom_sites_solution_secondary difmap
_audit_creation_method SHELXL-97
_cell_angle_alpha 90.000(5)
_cell_angle_beta 102.399(5)
_cell_angle_gamma 90.000(5)
_cell_formula_units_Z 4
_cell_length_a 14.384(5)
_cell_length_b 10.019(5)
_cell_length_c 15.264(5)
_cell_measurement_reflns_used 8245
_cell_measurement_temperature 293(2)
_cell_measurement_theta_max 28.1
_cell_measurement_theta_min 2.2
_cell_volume 2148.4(15)
_computing_cell_refinement 'SAINT 6.45 ( Bruker, 2003)'
_computing_data_collection 'SMART 5.628 (Bruker, 2003)'
_computing_data_reduction 'SAINT 6.45  (Bruker, 2003)'
_computing_molecular_graphics 'Diamond 2.1e'
_computing_structure_refinement 'SHELXL-97 (Sheldrick, 1997)'
_computing_structure_solution SIR-97
_diffrn_ambient_temperature 293(2)
_diffrn_measured_fraction_theta_full 0.979
_diffrn_measured_fraction_theta_max 0.979
_diffrn_measurement_device_type 'Bruker SMART APEX'
_diffrn_measurement_method /w-scans
_diffrn_radiation_monochromator graphite
_diffrn_radiation_source 'fine-focus sealed tube'
_diffrn_radiation_type MoK\a
_diffrn_radiation_wavelength 0.71069
_diffrn_reflns_av_R_equivalents 0.1280
_diffrn_reflns_av_sigmaI/netI 0.1009
_diffrn_reflns_limit_h_max 17
_diffrn_reflns_limit_h_min -14
_diffrn_reflns_limit_k_max 12
_diffrn_reflns_limit_k_min -12
_diffrn_reflns_limit_l_max 19
_diffrn_reflns_limit_l_min -18
_diffrn_reflns_number 26830
_diffrn_reflns_theta_full 26.50
_diffrn_reflns_theta_max 26.50
_diffrn_reflns_theta_min 1.77
_exptl_absorpt_coefficient_mu 0.076
_exptl_absorpt_correction_T_max 0.9498
_exptl_absorpt_correction_T_min 0.9088
_exptl_absorpt_correction_type empirical
_exptl_absorpt_process_details SADABS
_exptl_crystal_colour white
_exptl_crystal_density_diffrn 1.155
_exptl_crystal_density_method 'not measured'
_exptl_crystal_description prism
_exptl_crystal_F_000 792
_exptl_crystal_size_max 0.18
_exptl_crystal_size_mid 0.11
_exptl_crystal_size_min 0.09
_refine_diff_density_max 0.142
_refine_diff_density_min -0.232
_refine_diff_density_rms 0.041
_refine_ls_extinction_method none
_refine_ls_goodness_of_fit_ref 0.801
_refine_ls_hydrogen_treatment mixed
_refine_ls_matrix_type full
_refine_ls_number_parameters 257
_refine_ls_number_reflns 4355
_refine_ls_number_restraints 0
_refine_ls_restrained_S_all 0.801
_refine_ls_R_factor_all 0.1800
_refine_ls_R_factor_gt 0.0624
_refine_ls_shift/su_max 0.001
_refine_ls_shift/su_mean 0.013
_refine_ls_structure_factor_coef Fsqd
_refine_ls_weighting_details 'calc w=1/[\s^2^(Fo^2^)+(0.0809P)^2^+0.9797P] where P=(Fo^2^+2Fc^2^)/3'
_refine_ls_weighting_scheme calc
_refine_ls_wR_factor_gt 0.1425
_refine_ls_wR_factor_ref 0.1900
_reflns_number_gt 1642
_reflns_number_total 4355
_reflns_threshold_expression >2sigma(I)
_cod_data_source_file jo6b02516_si_002.cif
_cod_data_source_block ffff
_cod_original_sg_symbol_H-M P21/n
_cod_database_code 4032235

loop_
_symmetry_equiv_pos_as_xyz
'x, y, z'
'-x+1/2, y+1/2, -z+1/2'
'-x, -y, -z'
'x-1/2, -y-1/2, z-1/2'

loop_
_atom_site_label
_atom_site_type_symbol
_atom_site_fract_x
_atom_site_fract_y
_atom_site_fract_z
_atom_site_U_iso_or_equiv
_atom_site_adp_type
_atom_site_occupancy
_atom_site_symmetry_multiplicity
_atom_site_calc_flag
_atom_site_refinement_flags
O1 O 0.75091(16) 0.6362(2) 0.25353(15) 0.0717(7) Uani 1 1 d .
F1 F 0.86479(15) 0.4770(2) 0.41917(13) 0.0959(7) Uani 1 1 d .
N1 N 0.69922(19) 0.4241(3) 0.21784(18) 0.0587(7) Uani 1 1 d .
C1 C 0.8672(2) 0.4627(3) 0.2659(2) 0.0562(8) Uani 1 1 d .
C7 C 0.8734(2) 0.4438(3) 0.1010(2) 0.0579(8) Uani 1 1 d .
C8 C 0.8793(2) 0.3221(3) 0.0455(2) 0.0603(9) Uani 1 1 d .
C14 C 0.8337(2) 0.5605(3) 0.0678(2) 0.0628(9) Uani 1 1 d .
H14 H 0.8352 0.6270 0.1106 0.075 Uiso 1 1 calc R
C15 C 0.7884(2) 0.6013(3) -0.0246(2) 0.0647(9) Uani 1 1 d .
C21 C 0.7662(2) 0.5161(3) 0.2448(2) 0.0570(8) Uani 1 1 d .
C6 C 0.9168(2) 0.4305(3) 0.1992(2) 0.0579(8) Uani 1 1 d .
C22 C 0.5955(2) 0.4506(3) 0.1869(2) 0.0673(9) Uani 1 1 d .
C5 C 1.0106(3) 0.3841(4) 0.2256(3) 0.0746(10) Uani 1 1 d .
H5 H 1.0438 0.3611 0.1818 0.089 Uiso 1 1 calc R
C2 C 0.9150(3) 0.4474(3) 0.3544(2) 0.0699(10) Uani 1 1 d .
C3 C 1.0068(3) 0.4041(4) 0.3806(3) 0.0828(11) Uani 1 1 d .
H3 H 1.0361 0.3968 0.4410 0.099 Uiso 1 1 calc R
C13 C 0.9495(3) 0.3067(4) -0.0016(3) 0.0889(12) Uani 1 1 d .
H13 H 0.9943 0.3741 -0.0001 0.107 Uiso 1 1 calc R
C16 C 0.7600(3) 0.7327(4) -0.0382(3) 0.0940(13) Uani 1 1 d .
H16 H 0.7689 0.7902 0.0107 0.113 Uiso 1 1 calc R
C9 C 0.8139(3) 0.2199(4) 0.0416(2) 0.0803(11) Uani 1 1 d .
H9 H 0.7656 0.2272 0.0733 0.096 Uiso 1 1 calc R
C4 C 1.0546(3) 0.3716(4) 0.3142(3) 0.0866(12) Uani 1 1 d .
H4 H 1.1170 0.3411 0.3296 0.104 Uiso 1 1 calc R
C20 C 0.7716(3) 0.5195(4) -0.0996(3) 0.0937(13) Uani 1 1 d .
H20 H 0.7881 0.4297 -0.0932 0.112 Uiso 1 1 calc R
C11 C 0.8889(4) 0.0937(4) -0.0559(3) 0.0914(13) Uani 1 1 d .
H11 H 0.8914 0.0180 -0.0906 0.110 Uiso 1 1 calc R
C10 C 0.8195(4) 0.1076(4) -0.0088(3) 0.0951(13) Uani 1 1 d .
H10 H 0.7750 0.0398 -0.0105 0.114 Uiso 1 1 calc R
C25 C 0.5494(3) 0.3192(4) 0.1522(3) 0.1181(17) Uani 1 1 d .
H25A H 0.5592 0.2551 0.2000 0.177 Uiso 1 1 calc R
H25B H 0.5775 0.2869 0.1046 0.177 Uiso 1 1 calc R
H25C H 0.4824 0.3325 0.1300 0.177 Uiso 1 1 calc R
C18 C 0.7060(3) 0.6995(5) -0.1957(3) 0.0940(13) Uani 1 1 d .
H18 H 0.6808 0.7323 -0.2529 0.113 Uiso 1 1 calc R
C19 C 0.7310(3) 0.5685(5) -0.1836(3) 0.1000(14) Uani 1 1 d .
H19 H 0.7206 0.5112 -0.2327 0.120 Uiso 1 1 calc R
C12 C 0.9552(3) 0.1929(5) -0.0515(3) 0.1014(14) Uani 1 1 d .
H12 H 1.0042 0.1838 -0.0821 0.122 Uiso 1 1 calc R
C24 C 0.5805(3) 0.5509(4) 0.1107(3) 0.0979(13) Uani 1 1 d .
H24A H 0.6094 0.6343 0.1323 0.147 Uiso 1 1 calc R
H24B H 0.5135 0.5639 0.0880 0.147 Uiso 1 1 calc R
H24C H 0.6090 0.5179 0.0635 0.147 Uiso 1 1 calc R
C23 C 0.5559(3) 0.5048(5) 0.2648(3) 0.1106(15) Uani 1 1 d .
H23A H 0.5866 0.5878 0.2847 0.166 Uiso 1 1 calc R
H23B H 0.5676 0.4416 0.3132 0.166 Uiso 1 1 calc R
H23C H 0.4886 0.5189 0.2454 0.166 Uiso 1 1 calc R
C17 C 0.7182(4) 0.7817(5) -0.1230(3) 0.1193(17) Uani 1 1 d .
H17 H 0.6988 0.8703 -0.1300 0.143 Uiso 1 1 calc R
H1A H 0.717(2) 0.343(3) 0.2169(19) 0.063(10) Uiso 1 1 d .

loop_
_atom_site_aniso_label
_atom_site_aniso_U_11
_atom_site_aniso_U_22
_atom_site_aniso_U_33
_atom_site_aniso_U_23
_atom_site_aniso_U_13
_atom_site_aniso_U_12
O1 0.0793(16) 0.0473(14) 0.0893(17) -0.0127(12) 0.0200(13) -0.0009(12)
F1 0.1003(17) 0.1223(18) 0.0628(13) -0.0094(12) 0.0125(12) 0.0048(13)
N1 0.0549(18) 0.0465(17) 0.0726(19) -0.0013(14) 0.0088(14) -0.0002(15)
C1 0.059(2) 0.0478(18) 0.061(2) -0.0044(15) 0.0107(18) -0.0080(16)
C7 0.055(2) 0.057(2) 0.064(2) -0.0006(17) 0.0180(16) -0.0039(17)
C8 0.063(2) 0.058(2) 0.063(2) -0.0004(17) 0.0191(18) 0.0023(18)
C14 0.065(2) 0.059(2) 0.069(2) -0.0047(18) 0.0238(18) -0.0059(18)
C15 0.057(2) 0.065(2) 0.074(3) 0.0048(19) 0.0178(18) -0.0058(18)
C21 0.065(2) 0.053(2) 0.055(2) -0.0026(16) 0.0159(17) -0.0085(18)
C6 0.053(2) 0.0509(19) 0.068(2) -0.0010(16) 0.0091(18) -0.0042(16)
C22 0.054(2) 0.061(2) 0.083(2) -0.0024(19) 0.0082(19) -0.0010(17)
C5 0.061(2) 0.084(3) 0.076(3) -0.007(2) 0.009(2) 0.002(2)
C2 0.076(3) 0.070(2) 0.063(2) -0.0086(18) 0.014(2) -0.007(2)
C3 0.074(3) 0.087(3) 0.073(3) -0.007(2) -0.015(2) -0.002(2)
C13 0.084(3) 0.079(3) 0.113(3) -0.030(2) 0.043(3) -0.011(2)
C16 0.116(3) 0.061(2) 0.089(3) 0.003(2) -0.014(2) -0.008(2)
C9 0.102(3) 0.073(2) 0.070(2) -0.011(2) 0.030(2) -0.021(2)
C4 0.059(2) 0.088(3) 0.104(3) -0.010(2) -0.003(2) 0.001(2)
C20 0.111(3) 0.092(3) 0.073(3) -0.007(2) 0.011(2) 0.032(3)
C11 0.113(4) 0.070(3) 0.084(3) -0.018(2) 0.005(3) 0.018(3)
C10 0.137(4) 0.072(3) 0.079(3) -0.013(2) 0.029(3) -0.025(3)
C25 0.069(3) 0.074(3) 0.194(5) -0.019(3) -0.010(3) -0.009(2)
C18 0.088(3) 0.110(4) 0.080(3) 0.029(3) 0.008(2) -0.010(3)
C19 0.115(4) 0.115(4) 0.068(3) -0.002(3) 0.014(2) 0.026(3)
C12 0.085(3) 0.105(4) 0.123(4) -0.035(3) 0.041(3) 0.003(3)
C24 0.081(3) 0.101(3) 0.101(3) 0.017(3) -0.004(2) 0.008(2)
C23 0.080(3) 0.150(4) 0.113(4) -0.005(3) 0.044(3) 0.010(3)
C17 0.152(5) 0.073(3) 0.110(4) 0.019(3) -0.022(3) -0.004(3)

loop_
_atom_type_symbol
_atom_type_description
_atom_type_scat_dispersion_real
_atom_type_scat_dispersion_imag
_atom_type_scat_source
C C 0.0033 0.0016 'International Tables Vol C Tables 4.2.6.8 and 6.1.1.4'
H H 0.0000 0.0000 'International Tables Vol C Tables 4.2.6.8 and 6.1.1.4'
N N 0.0061 0.0033 'International Tables Vol C Tables 4.2.6.8 and 6.1.1.4'
O O 0.0106 0.0060 'International Tables Vol C Tables 4.2.6.8 and 6.1.1.4'
F F 0.0171 0.0103 'International Tables Vol C Tables 4.2.6.8 and 6.1.1.4'

loop_
_geom_angle_atom_site_label_1
_geom_angle_atom_site_label_2
_geom_angle_atom_site_label_3
_geom_angle
C21 N1 C22 125.7(3)
C2 C1 C6 117.4(3)
C2 C1 C21 119.9(3)
C6 C1 C21 122.7(3)
C14 C7 C6 120.2(3)
C14 C7 C8 124.2(3)
C6 C7 C8 115.5(3)
C13 C8 C9 117.8(3)
C13 C8 C7 121.9(3)
C9 C8 C7 120.4(3)
C7 C14 C15 131.4(3)
C16 C15 C20 116.5(3)
C16 C15 C14 117.6(3)
C20 C15 C14 125.9(3)
O1 C21 N1 125.0(3)
O1 C21 C1 120.3(3)
N1 C21 C1 114.7(3)
C1 C6 C5 118.4(3)
C1 C6 C7 122.6(3)
C5 C6 C7 119.0(3)
N1 C22 C25 106.8(3)
N1 C22 C24 109.2(3)
C25 C22 C24 109.1(3)
N1 C22 C23 109.4(3)
C25 C22 C23 111.9(3)
C24 C22 C23 110.3(3)
C4 C5 C6 121.7(4)
C3 C2 F1 118.8(3)
C3 C2 C1 124.5(3)
F1 C2 C1 116.7(3)
C2 C3 C4 117.5(4)
C8 C13 C12 121.4(4)
C15 C16 C17 122.0(4)
C10 C9 C8 120.6(4)
C5 C4 C3 120.5(4)
C19 C20 C15 121.4(4)
C10 C11 C12 118.9(4)
C11 C10 C9 121.2(4)
C17 C18 C19 119.2(4)
C18 C19 C20 121.0(4)
C11 C12 C13 120.1(4)
C18 C17 C16 119.9(4)

loop_
_geom_bond_atom_site_label_1
_geom_bond_atom_site_label_2
_geom_bond_distance
O1 C21 1.236(3)
F1 C2 1.376(4)
N1 C21 1.332(4)
N1 C22 1.489(4)
C1 C2 1.387(4)
C1 C6 1.401(4)
C1 C21 1.517(4)
C7 C14 1.352(4)
C7 C6 1.500(4)
C7 C8 1.498(4)
C8 C13 1.368(4)
C8 C9 1.384(4)
C14 C15 1.478(4)
C15 C16 1.381(5)
C15 C20 1.387(5)
C6 C5 1.402(4)
C22 C25 1.517(5)
C22 C24 1.517(5)
C22 C23 1.524(5)
C5 C4 1.370(5)
C2 C3 1.366(5)
C3 C4 1.380(5)
C13 C12 1.383(5)
C16 C17 1.395(5)
C9 C10 1.375(5)
C20 C19 1.380(5)
C11 C10 1.357(5)
C11 C12 1.370(5)
C18 C17 1.362(6)
C18 C19 1.363(5)
